data_7134617
loop_
_publ_author_name
'Upadhyay, Manoj'
'Deka, Raktim'
'Ray, Debdas'

_publ_section_title
;
 Charge transfer alteration and white light emission in photochromic
 triphenylamine-norbornadiene-triazine switch
;
_journal_issue 53
_journal_name_full 'Chemical Communications'
_journal_page_first 9674
_journal_page_last 9677
_journal_paper_doi 10.1039/D5CC01970B
_journal_volume 61
_journal_year 2025
_chemical_formula_moiety 'C46 H34 N4'
_chemical_formula_sum 'C46 H35 N4'
_chemical_formula_weight 643.78
_chemical_name_common TPNTZ
_chemical_name_systematic
4-(3-(4-(4,6-diphenyl-1,3,5-triazin-2-yl)phenyl)bicyclo[2.2.1]hepta-2,5-dien-2-yl)-N,N-diphenylaniline
_chemical_properties_physical Light-sensitive,Photo-sensitive
_space_group_crystal_system monoclinic
_space_group_IT_number 15
_space_group_name_Hall '-C 2yc'
_space_group_name_H-M_alt 'C 1 2/c 1'
_atom_sites_solution_hydrogens geom
_audit_creation_date 2024-10-01
_audit_creation_method
;
Olex2 1.2
(compiled 2018.05.29 svn.r3508 for OlexSys, GUI svn.r5506)
;
_audit_update_record
;
2025-04-07 deposited with the CCDC.	2025-05-28 downloaded from the CCDC.
;
_cell_angle_alpha 90
_cell_angle_beta 91.885(5)
_cell_angle_gamma 90
_cell_formula_units_Z 8
_cell_length_a 34.526(6)
_cell_length_b 6.0518(11)
_cell_length_c 34.924(7)
_cell_measurement_reflns_used 6826
_cell_measurement_temperature 277.00
_cell_measurement_theta_max 27.035
_cell_measurement_theta_min 2.334
_cell_volume 7293(2)
_computing_cell_refinement 'SAINT V8.40B (?, 2016)'
_computing_data_reduction 'SAINT V8.40B (?, 2016)'
_computing_molecular_graphics 'Olex2 (Dolomanov et al., 2009)'
_computing_publication_material 'Olex2 (Dolomanov et al., 2009)'
_computing_structure_refinement 'XL (Sheldrick, 2008)'
_computing_structure_solution 'SHELXT 2018/2 (Sheldrick, 2018)'
_diffrn_ambient_temperature 277.0
_diffrn_measured_fraction_theta_full 0.965
_diffrn_measured_fraction_theta_max 0.960
_diffrn_measurement_device_type 'Bruker APEX-II CCD'
_diffrn_radiation_type MoK\a
_diffrn_radiation_wavelength 0.71073
_diffrn_reflns_av_R_equivalents 0.0825
_diffrn_reflns_av_unetI/netI 0.0566
_diffrn_reflns_Laue_measured_fraction_full 0.965
_diffrn_reflns_Laue_measured_fraction_max 0.960
_diffrn_reflns_limit_h_max 43
_diffrn_reflns_limit_h_min -44
_diffrn_reflns_limit_k_max 7
_diffrn_reflns_limit_k_min -7
_diffrn_reflns_limit_l_max 44
_diffrn_reflns_limit_l_min -44
_diffrn_reflns_number 41756
_diffrn_reflns_point_group_measured_fraction_full 0.965
_diffrn_reflns_point_group_measured_fraction_max 0.960
_diffrn_reflns_theta_full 25.242
_diffrn_reflns_theta_max 27.183
_diffrn_reflns_theta_min 2.334
_exptl_absorpt_coefficient_mu 0.069
_exptl_absorpt_correction_T_max 0.7455
_exptl_absorpt_correction_T_min 0.4852
_exptl_absorpt_correction_type multi-scan
_exptl_absorpt_process_details
;
SADABS-2016/2 (Bruker,2016/2) was used for absorption correction.
wR2(int) was 0.1593 before and 0.0859 after correction.
The Ratio of minimum to maximum transmission is 0.6508.
The \l/2 correction factor is Not present.
;
_exptl_crystal_colour YELLOW
_exptl_crystal_colour_primary green
_exptl_crystal_density_diffrn 1.173
_exptl_crystal_description block
_exptl_crystal_F_000 2712
_exptl_crystal_preparation Luminescent
_exptl_crystal_recrystallization_method 'Re-crystallisation from solvent'
_exptl_crystal_size_max 0.21
_exptl_crystal_size_mid 0.17
_exptl_crystal_size_min 0.16
_refine_diff_density_max 0.340
_refine_diff_density_min -0.199
_refine_diff_density_rms 0.043
_refine_ls_extinction_method none
_refine_ls_goodness_of_fit_ref 0.943
_refine_ls_hydrogen_treatment constr
_refine_ls_matrix_type full
_refine_ls_number_parameters 453
_refine_ls_number_reflns 7801
_refine_ls_number_restraints 0
_refine_ls_restrained_S_all 0.943
_refine_ls_R_factor_all 0.1752
_refine_ls_R_factor_gt 0.0888
_refine_ls_shift/su_max 0.000
_refine_ls_shift/su_mean 0.000
_refine_ls_structure_factor_coef Fsqd
_refine_ls_weighting_details 'w=1/[\s^2^(Fo^2^)+(0.1774P)^2^+9.9200P] where P=(Fo^2^+2Fc^2^)/3'
_refine_ls_weighting_scheme calc
_refine_ls_wR_factor_gt 0.2543
_refine_ls_wR_factor_ref 0.3663
_reflns_Friedel_coverage 0.000
_reflns_number_gt 3225
_reflns_number_total 7801
_reflns_threshold_expression 'I > 2\s(I)'
_cod_data_source_file d5cc01970b2.cif
_cod_data_source_block tpntz
_cod_depositor_comments 'Adding full bibliography for 7134617.cif.'
_cod_database_code 7134617
_shelx_shelxl_version_number 2018/3
_shelx_space_group_comment
;
The symmetry employed for this shelxl refinement is uniquely defined
by the following loop, which should always be used as a source of
symmetry information in preference to the above space-group names.
They are only intended as comments.
;
_shelx_estimated_absorpt_t_max 0.989
_shelx_estimated_absorpt_t_min 0.986
_olex2_refinement_description
;
1. Fixed Uiso
 At 1.2 times of:
  All C(H) groups, All C(H,H) groups
2.a Ternary CH refined with riding coordinates:
 C3(H3), C6(H6)
2.b Secondary CH2 refined with riding coordinates:
 C7(H7A,H7B)
2.c Aromatic/amide H refined with riding coordinates:
 C28(H28), C46(H46), C30(H30), C40(H40), C27(H27), C42(H42), C31(H31),
 C39(H39), C13(H13), C12(H12), C36(H36), C21(H21), C25(H25), C45(H45), C38(H38),
  C44(H44), C43(H43), C24(H24), C9(H9), C37(H37), C10(H10), C23(H23), C22(H22),
 C19(H19), C15(H15), C4(H4), C17(H17), C5(H5), C16(H16), C18(H18)
;
_olex2_submission_special_instructions 'No special instructions were received'

loop_
_space_group_symop_operation_xyz
'x, y, z'
'-x, y, -z+1/2'
'x+1/2, y+1/2, z'
'-x+1/2, y+1/2, -z+1/2'
'-x, -y, -z'
'x, -y, z-1/2'
'-x+1/2, -y+1/2, -z'
'x+1/2, -y+1/2, z-1/2'

loop_
_atom_site_label
_atom_site_type_symbol
_atom_site_fract_x
_atom_site_fract_y
_atom_site_fract_z
_atom_site_U_iso_or_equiv
_atom_site_adp_type
_atom_site_occupancy
_atom_site_site_symmetry_order
_atom_site_calc_flag
_atom_site_refinement_flags_posn
_atom_site_refinement_flags_adp
_atom_site_refinement_flags_occupancy
_atom_site_disorder_assembly
_atom_site_disorder_group
N4 N 0.30981(10) 0.2455(7) 0.46847(9) 0.0807(11) Uani 1 1 d . . . . .
N3 N 0.28321(10) 0.5035(7) 0.42347(10) 0.0819(11) Uani 1 1 d . . . . .
N2 N 0.34708(10) 0.5506(7) 0.44951(10) 0.0839(11) Uani 1 1 d . . . . .
N1 N 0.36433(11) -0.2684(8) 0.70929(10) 0.0979(13) Uani 1 1 d . . . . .
C29 C 0.37468(12) 0.2991(9) 0.49563(11) 0.0807(13) Uani 1 1 d . . . . .
C34 C 0.28113(12) 0.3199(8) 0.44510(11) 0.0767(12) Uani 1 1 d . . . . .
C32 C 0.34207(12) 0.3693(8) 0.47007(11) 0.0778(12) Uani 1 1 d . . . . .
C33 C 0.31736(13) 0.6130(8) 0.42668(12) 0.0801(12) Uani 1 1 d . . . . .
C41 C 0.24458(12) 0.1885(8) 0.44159(12) 0.0792(13) Uani 1 1 d . . . . .
C35 C 0.32213(12) 0.8094(8) 0.40191(11) 0.0806(12) Uani 1 1 d . . . . .
C28 C 0.40619(13) 0.4356(9) 0.50206(13) 0.0892(14) Uani 1 1 d . . . . .
H28 H 0.406685 0.573550 0.490359 0.107 Uiso 1 1 calc R . . . .
C46 C 0.24141(14) -0.0075(9) 0.46026(12) 0.0884(14) Uani 1 1 d . . . . .
H46 H 0.261504 -0.055306 0.476613 0.106 Uiso 1 1 calc R . . . .
C30 C 0.37478(13) 0.0911(9) 0.51299(12) 0.0896(14) Uani 1 1 d . . . . .
H30 H 0.354109 -0.005043 0.508538 0.107 Uiso 1 1 calc R . . . .
C40 C 0.29180(14) 0.8917(9) 0.37944(12) 0.0885(14) Uani 1 1 d . . . . .
H40 H 0.267635 0.824347 0.380369 0.106 Uiso 1 1 calc R . . . .
C20 C 0.32716(14) -0.1663(9) 0.71035(13) 0.0892(14) Uani 1 1 d . . . . .
C11 C 0.39016(13) -0.2113(9) 0.68034(12) 0.0875(14) Uani 1 1 d . . . . .
C27 C 0.43695(14) 0.3709(10) 0.52552(13) 0.0988(16) Uani 1 1 d . . . . .
H27 H 0.457815 0.466166 0.529598 0.119 Uiso 1 1 calc R . . . .
C26 C 0.43725(13) 0.1658(11) 0.54315(13) 0.0968(16) Uani 1 1 d . . . . .
C42 C 0.21376(13) 0.2615(10) 0.41863(13) 0.0961(15) Uani 1 1 d . . . . .
H42 H 0.215151 0.398275 0.406616 0.115 Uiso 1 1 calc R . . . .
C31 C 0.40562(13) 0.0282(10) 0.53681(13) 0.0922(14) Uani 1 1 d . . . . .
H31 H 0.405117 -0.108933 0.548795 0.111 Uiso 1 1 calc R . . . .
C39 C 0.29629(17) 1.0673(9) 0.35616(14) 0.0983(15) Uani 1 1 d . . . . .
H39 H 0.275512 1.117331 0.340906 0.118 Uiso 1 1 calc R . . . .
C8 C 0.44422(14) -0.1069(11) 0.62439(13) 0.1000(17) Uani 1 1 d . . . . .
C13 C 0.41474(14) 0.0413(10) 0.63384(13) 0.0990(16) Uani 1 1 d . . . . .
H13 H 0.412987 0.176943 0.621384 0.119 Uiso 1 1 calc R . . . .
C12 C 0.38837(14) -0.0104(10) 0.66123(13) 0.0950(15) Uani 1 1 d . . . . .
H12 H 0.369126 0.090736 0.666982 0.114 Uiso 1 1 calc R . . . .
C36 C 0.35772(14) 0.9132(10) 0.40104(14) 0.0991(16) Uani 1 1 d . . . . .
H36 H 0.378502 0.861534 0.416108 0.119 Uiso 1 1 calc R . . . .
C21 C 0.31410(17) -0.0805(9) 0.74391(13) 0.1028(16) Uani 1 1 d . . . . .
H21 H 0.329471 -0.088935 0.766230 0.123 Uiso 1 1 calc R . . . .
C25 C 0.30328(15) -0.1534(9) 0.67745(14) 0.0987(15) Uani 1 1 d . . . . .
H25 H 0.311151 -0.215536 0.654619 0.118 Uiso 1 1 calc R . . . .
C45 C 0.20844(15) -0.1371(10) 0.45513(15) 0.0998(15) Uani 1 1 d . . . . .
H45 H 0.206889 -0.272469 0.467597 0.120 Uiso 1 1 calc R . . . .
C38 C 0.33134(18) 1.1714(10) 0.35499(15) 0.1072(17) Uani 1 1 d . . . . .
H38 H 0.334468 1.293123 0.339133 0.129 Uiso 1 1 calc R . . . .
C44 C 0.17825(15) -0.0672(11) 0.43190(16) 0.1064(17) Uani 1 1 d . . . . .
H44 H 0.156109 -0.153488 0.428562 0.128 Uiso 1 1 calc R . . . .
C43 C 0.18119(14) 0.1340(12) 0.41344(17) 0.1111(18) Uani 1 1 d . . . . .
H43 H 0.160943 0.183080 0.397406 0.133 Uiso 1 1 calc R . . . .
C14 C 0.37940(16) -0.3675(10) 0.74318(14) 0.1002(16) Uani 1 1 d . . . . .
C24 C 0.26810(15) -0.0486(10) 0.67890(16) 0.1066(17) Uani 1 1 d . . . . .
H24 H 0.252694 -0.036996 0.656646 0.128 Uiso 1 1 calc R . . . .
C9 C 0.44589(15) -0.3045(11) 0.64367(15) 0.1082(18) Uani 1 1 d . . . . .
H9 H 0.465571 -0.403860 0.638461 0.130 Uiso 1 1 calc R . . . .
C37 C 0.36212(17) 1.0946(11) 0.37756(15) 0.1077(17) Uani 1 1 d . . . . .
H37 H 0.385985 1.165544 0.376931 0.129 Uiso 1 1 calc R . . . .
C10 C 0.41914(15) -0.3595(10) 0.67056(14) 0.1052(17) Uani 1 1 d . . . . .
H10 H 0.420446 -0.497313 0.682327 0.126 Uiso 1 1 calc R . . . .
C2 C 0.47130(14) 0.0908(12) 0.56649(15) 0.117(2) Uani 1 1 d . . . . .
C1 C 0.47400(13) -0.0400(12) 0.59707(14) 0.1124(19) Uani 1 1 d . . . . .
C23 C 0.25520(17) 0.0386(11) 0.71192(16) 0.1124(18) Uani 1 1 d . . . . .
H23 H 0.231396 0.110245 0.712370 0.135 Uiso 1 1 calc R . . . .
C22 C 0.27793(19) 0.0188(11) 0.74450(16) 0.1156(18) Uani 1 1 d . . . . .
H22 H 0.268976 0.072913 0.767503 0.139 Uiso 1 1 calc R . . . .
C19 C 0.3600(2) -0.5456(11) 0.75864(16) 0.1199(19) Uani 1 1 d . . . . .
H19 H 0.338393 -0.602719 0.745552 0.144 Uiso 1 1 calc R . . . .
C15 C 0.41152(19) -0.2840(13) 0.76269(17) 0.130(2) Uani 1 1 d . . . . .
H15 H 0.424487 -0.162420 0.753051 0.157 Uiso 1 1 calc R . . . .
C7 C 0.53285(15) -0.1056(13) 0.5636(2) 0.140(3) Uani 1 1 d . . . . .
H7A H 0.521899 -0.226168 0.548525 0.168 Uiso 1 1 calc R . . . .
H7B H 0.560921 -0.106816 0.563191 0.168 Uiso 1 1 calc R . . . .
C3 C 0.51424(16) 0.1275(16) 0.55358(19) 0.144(3) Uani 1 1 d . . . . .
H3 H 0.518291 0.190133 0.528147 0.173 Uiso 1 1 calc R . . . .
C4 C 0.5313(2) 0.2425(14) 0.5873(4) 0.149(3) Uani 1 1 d . . . . .
H4 H 0.539994 0.387967 0.588292 0.178 Uiso 1 1 calc R . . . .
C6 C 0.51686(17) -0.0904(17) 0.6045(2) 0.132(2) Uani 1 1 d . . . . .
H6 H 0.523261 -0.211984 0.622155 0.158 Uiso 1 1 calc R . . . .
C17 C 0.4042(3) -0.559(2) 0.8116(2) 0.170(4) Uani 1 1 d . . . . .
H17 H 0.412548 -0.623294 0.834548 0.204 Uiso 1 1 calc R . . . .
C5 C 0.5319(2) 0.112(2) 0.6134(3) 0.150(3) Uani 1 1 d . . . . .
H5 H 0.541912 0.146472 0.637719 0.180 Uiso 1 1 calc R . . . .
C16 C 0.4245(2) -0.3814(18) 0.7967(2) 0.154(3) Uani 1 1 d . . . . .
H16 H 0.446643 -0.328417 0.809560 0.185 Uiso 1 1 calc R . . . .
C18 C 0.3719(3) -0.6387(15) 0.7924(2) 0.154(3) Uani 1 1 d . . . . .
H18 H 0.358172 -0.756228 0.802477 0.185 Uiso 1 1 calc R . . . .

loop_
_atom_site_aniso_label
_atom_site_aniso_U_11
_atom_site_aniso_U_22
_atom_site_aniso_U_33
_atom_site_aniso_U_23
_atom_site_aniso_U_13
_atom_site_aniso_U_12
N4 0.074(2) 0.107(3) 0.0617(19) 0.0006(18) 0.0014(16) 0.005(2)
N3 0.075(2) 0.099(3) 0.072(2) 0.002(2) 0.0049(16) 0.007(2)
N2 0.080(2) 0.104(3) 0.067(2) 0.009(2) 0.0008(17) 0.004(2)
N1 0.089(3) 0.132(3) 0.073(2) 0.025(2) 0.0106(19) 0.009(2)
C29 0.073(3) 0.110(4) 0.060(2) 0.008(2) 0.0076(19) 0.004(2)
C34 0.071(2) 0.100(3) 0.059(2) -0.003(2) 0.0067(18) 0.007(2)
C32 0.074(3) 0.101(3) 0.059(2) 0.000(2) 0.0033(18) 0.005(2)
C33 0.076(3) 0.095(3) 0.070(2) 0.003(2) 0.009(2) 0.006(2)
C41 0.068(2) 0.104(4) 0.066(2) 0.000(2) 0.0043(19) 0.009(2)
C35 0.077(3) 0.099(3) 0.066(2) -0.002(2) 0.005(2) 0.002(2)
C28 0.081(3) 0.108(4) 0.078(3) 0.013(3) 0.003(2) 0.002(3)
C46 0.085(3) 0.111(4) 0.070(2) 0.006(3) 0.008(2) 0.002(3)
C30 0.074(3) 0.119(4) 0.076(3) 0.015(3) 0.002(2) -0.002(3)
C40 0.086(3) 0.109(4) 0.070(2) 0.006(3) -0.001(2) 0.005(3)
C20 0.089(3) 0.103(3) 0.076(3) 0.013(3) 0.007(2) -0.002(3)
C11 0.082(3) 0.112(4) 0.070(2) 0.015(3) 0.014(2) 0.008(3)
C27 0.081(3) 0.134(5) 0.081(3) 0.018(3) -0.005(2) -0.014(3)
C26 0.073(3) 0.144(5) 0.073(3) 0.022(3) 0.005(2) 0.004(3)
C42 0.077(3) 0.123(4) 0.087(3) 0.008(3) 0.003(2) 0.004(3)
C31 0.078(3) 0.120(4) 0.079(3) 0.019(3) 0.003(2) -0.003(3)
C39 0.103(4) 0.108(4) 0.083(3) 0.011(3) 0.004(3) 0.012(3)
C8 0.082(3) 0.148(5) 0.070(3) 0.026(3) 0.004(2) 0.005(3)
C13 0.090(3) 0.126(4) 0.081(3) 0.023(3) 0.012(2) 0.007(3)
C12 0.093(3) 0.116(4) 0.076(3) 0.018(3) 0.010(2) 0.004(3)
C36 0.086(3) 0.126(4) 0.086(3) 0.019(3) 0.012(2) 0.002(3)
C21 0.120(4) 0.122(4) 0.067(3) 0.002(3) 0.012(3) 0.011(3)
C25 0.095(3) 0.121(4) 0.080(3) -0.011(3) -0.005(2) 0.006(3)
C45 0.093(3) 0.113(4) 0.093(3) 0.005(3) 0.009(3) -0.006(3)
C38 0.127(4) 0.111(4) 0.085(3) 0.006(3) 0.021(3) 0.011(4)
C44 0.087(3) 0.134(5) 0.098(3) 0.004(3) 0.006(3) -0.017(3)
C43 0.069(3) 0.146(5) 0.117(4) 0.013(4) -0.008(3) 0.001(3)
C14 0.104(4) 0.126(4) 0.071(3) 0.013(3) 0.011(3) 0.009(3)
C24 0.094(3) 0.131(5) 0.095(4) -0.007(3) 0.003(3) -0.001(3)
C9 0.098(3) 0.138(5) 0.089(3) 0.026(3) 0.016(3) 0.026(3)
C37 0.103(4) 0.132(5) 0.088(3) 0.015(3) 0.008(3) -0.010(3)
C10 0.105(4) 0.123(4) 0.088(3) 0.027(3) 0.013(3) 0.016(3)
C2 0.074(3) 0.193(6) 0.086(3) 0.048(4) 0.008(2) 0.007(3)
C1 0.069(3) 0.182(6) 0.086(3) 0.040(4) 0.006(2) 0.016(3)
C23 0.113(4) 0.130(5) 0.095(4) 0.010(3) 0.016(3) 0.016(3)
C22 0.134(5) 0.132(5) 0.082(3) 0.004(3) 0.028(3) 0.029(4)
C19 0.144(5) 0.126(5) 0.090(4) 0.020(4) 0.012(3) 0.012(4)
C15 0.123(5) 0.175(6) 0.093(4) 0.006(4) -0.002(3) 0.002(4)
C7 0.065(3) 0.167(6) 0.189(7) -0.071(6) 0.020(4) 0.019(3)
C3 0.085(3) 0.244(9) 0.102(4) 0.070(5) -0.009(3) -0.036(5)
C4 0.094(4) 0.123(6) 0.229(10) 0.003(6) 0.012(6) -0.023(4)
C6 0.093(4) 0.190(8) 0.111(4) 0.053(5) -0.017(3) 0.008(4)
C17 0.196(9) 0.220(10) 0.094(5) 0.056(6) 0.014(5) 0.097(8)
C5 0.115(5) 0.210(10) 0.123(6) -0.055(6) -0.015(5) 0.018(7)
C16 0.140(6) 0.229(9) 0.093(4) 0.005(5) -0.012(4) 0.037(6)
C18 0.190(8) 0.169(7) 0.105(5) 0.045(5) 0.027(5) 0.046(6)

loop_
_atom_type_symbol
_atom_type_description
_atom_type_scat_dispersion_real
_atom_type_scat_dispersion_imag
_atom_type_scat_source
C C 0.0033 0.0016 'International Tables Vol C Tables 4.2.6.8 and 6.1.1.4'
H H 0.0000 0.0000 'International Tables Vol C Tables 4.2.6.8 and 6.1.1.4'
N N 0.0061 0.0033 'International Tables Vol C Tables 4.2.6.8 and 6.1.1.4'

loop_
_geom_angle_atom_site_label_1
_geom_angle_atom_site_label_2
_geom_angle_atom_site_label_3
_geom_angle
_geom_angle_site_symmetry_1
_geom_angle_site_symmetry_3
_geom_angle_publ_flag
C34 N4 C32 115.7(4) . . ?
C34 N3 C33 114.8(4) . . ?
C32 N2 C33 116.5(4) . . ?
C11 N1 C20 120.2(4) . . ?
C11 N1 C14 118.7(4) . . ?
C14 N1 C20 118.0(4) . . ?
C28 C29 C32 120.5(5) . . ?
C28 C29 C30 118.6(4) . . ?
C30 C29 C32 120.9(4) . . ?
N4 C34 C41 118.5(4) . . ?
N3 C34 N4 124.5(4) . . ?
N3 C34 C41 117.0(4) . . ?
N4 C32 C29 118.7(4) . . ?
N2 C32 N4 124.2(4) . . ?
N2 C32 C29 117.1(4) . . ?
N3 C33 C35 117.2(4) . . ?
N2 C33 N3 124.2(4) . . ?
N2 C33 C35 118.5(4) . . ?
C46 C41 C34 120.4(4) . . ?
C46 C41 C42 118.9(5) . . ?
C42 C41 C34 120.6(5) . . ?
C40 C35 C33 121.6(4) . . ?
C40 C35 C36 118.8(5) . . ?
C36 C35 C33 119.6(4) . . ?
C29 C28 H28 119.5 . . ?
C27 C28 C29 121.0(5) . . ?
C27 C28 H28 119.5 . . ?
C41 C46 H46 119.7 . . ?
C41 C46 C45 120.6(5) . . ?
C45 C46 H46 119.7 . . ?
C29 C30 H30 120.0 . . ?
C31 C30 C29 120.0(5) . . ?
C31 C30 H30 120.0 . . ?
C35 C40 H40 119.1 . . ?
C39 C40 C35 121.8(5) . . ?
C39 C40 H40 119.1 . . ?
C21 C20 N1 120.5(4) . . ?
C21 C20 C25 118.7(5) . . ?
C25 C20 N1 120.7(4) . . ?
C12 C11 N1 122.6(4) . . ?
C12 C11 C10 117.8(4) . . ?
C10 C11 N1 119.5(5) . . ?
C28 C27 H27 119.5 . . ?
C28 C27 C26 120.9(5) . . ?
C26 C27 H27 119.5 . . ?
C27 C26 C2 120.9(5) . . ?
C31 C26 C27 118.2(4) . . ?
C31 C26 C2 120.8(5) . . ?
C41 C42 H42 119.7 . . ?
C43 C42 C41 120.6(5) . . ?
C43 C42 H42 119.7 . . ?
C30 C31 H31 119.4 . . ?
C26 C31 C30 121.2(5) . . ?
C26 C31 H31 119.4 . . ?
C40 C39 H39 120.0 . . ?
C40 C39 C38 120.0(5) . . ?
C38 C39 H39 120.0 . . ?
C13 C8 C1 120.0(5) . . ?
C9 C8 C13 117.4(4) . . ?
C9 C8 C1 122.4(5) . . ?
C8 C13 H13 119.4 . . ?
C12 C13 C8 121.2(5) . . ?
C12 C13 H13 119.4 . . ?
C11 C12 H12 119.6 . . ?
C13 C12 C11 120.8(5) . . ?
C13 C12 H12 119.6 . . ?
C35 C36 H36 120.3 . . ?
C37 C36 C35 119.3(5) . . ?
C37 C36 H36 120.3 . . ?
C20 C21 H21 120.1 . . ?
C20 C21 C22 119.9(5) . . ?
C22 C21 H21 120.1 . . ?
C20 C25 H25 120.2 . . ?
C24 C25 C20 119.7(5) . . ?
C24 C25 H25 120.2 . . ?
C46 C45 H45 119.7 . . ?
C44 C45 C46 120.5(5) . . ?
C44 C45 H45 119.7 . . ?
C39 C38 H38 120.2 . . ?
C39 C38 C37 119.5(5) . . ?
C37 C38 H38 120.2 . . ?
C45 C44 H44 120.6 . . ?
C45 C44 C43 118.9(5) . . ?
C43 C44 H44 120.6 . . ?
C42 C43 C44 120.4(5) . . ?
C42 C43 H43 119.8 . . ?
C44 C43 H43 119.8 . . ?
C19 C14 N1 119.2(5) . . ?
C15 C14 N1 121.8(6) . . ?
C15 C14 C19 118.9(5) . . ?
C25 C24 H24 119.1 . . ?
C23 C24 C25 121.8(5) . . ?
C23 C24 H24 119.1 . . ?
C8 C9 H9 119.1 . . ?
C8 C9 C10 121.7(5) . . ?
C10 C9 H9 119.1 . . ?
C36 C37 C38 120.5(5) . . ?
C36 C37 H37 119.7 . . ?
C38 C37 H37 119.7 . . ?
C11 C10 H10 119.6 . . ?
C9 C10 C11 120.9(5) . . ?
C9 C10 H10 119.6 . . ?
C26 C2 C3 122.4(4) . . ?
C1 C2 C26 131.2(5) . . ?
C1 C2 C3 105.7(4) . . ?
C8 C1 C6 121.7(4) . . ?
C2 C1 C8 130.4(4) . . ?
C2 C1 C6 107.3(4) . . ?
C24 C23 H23 120.7 . . ?
C24 C23 C22 118.6(6) . . ?
C22 C23 H23 120.7 . . ?
C21 C22 H22 119.4 . . ?
C23 C22 C21 121.2(5) . . ?
C23 C22 H22 119.4 . . ?
C14 C19 H19 119.2 . . ?
C18 C19 C14 121.7(7) . . ?
C18 C19 H19 119.2 . . ?
C14 C15 H15 120.0 . . ?
C14 C15 C16 120.0(7) . . ?
C16 C15 H15 120.0 . . ?
H7A C7 H7B 110.9 . . ?
C3 C7 H7A 113.7 . . ?
C3 C7 H7B 113.7 . . ?
C6 C7 H7A 113.7 . . ?
C6 C7 H7B 113.7 . . ?
C6 C7 C3 89.9(5) . . ?
C2 C3 C7 100.9(5) . . ?
C2 C3 H3 118.4 . . ?
C7 C3 H3 118.4 . . ?
C4 C3 C2 101.1(6) . . ?
C4 C3 C7 95.4(5) . . ?
C4 C3 H3 118.4 . . ?
C3 C4 H4 126.6 . . ?
C5 C4 C3 106.9(8) . . ?
C5 C4 H4 126.6 . . ?
C1 C6 C7 103.2(5) . . ?
C1 C6 H6 117.1 . . ?
C7 C6 H6 117.1 . . ?
C5 C6 C1 102.7(7) . . ?
C5 C6 C7 96.8(6) . . ?
C5 C6 H6 117.1 . . ?
C16 C17 H17 119.9 . . ?
C18 C17 H17 119.9 . . ?
C18 C17 C16 120.2(7) . . ?
C4 C5 C6 114.9(8) . . ?
C4 C5 H5 122.6 . . ?
C6 C5 H5 122.6 . . ?
C15 C16 C17 119.6(8) . . ?
C15 C16 H16 120.2 . . ?
C17 C16 H16 120.2 . . ?
C19 C18 H18 120.2 . . ?
C17 C18 C19 119.7(8) . . ?
C17 C18 H18 120.2 . . ?

loop_
_geom_bond_atom_site_label_1
_geom_bond_atom_site_label_2
_geom_bond_distance
_geom_bond_site_symmetry_2
_geom_bond_publ_flag
N4 C34 1.340(5) . ?
N4 C32 1.342(6) . ?
N3 C34 1.347(6) . ?
N3 C33 1.354(6) . ?
N2 C32 1.326(6) . ?
N2 C33 1.333(5) . ?
N1 C20 1.426(6) . ?
N1 C11 1.413(6) . ?
N1 C14 1.411(6) . ?
C29 C32 1.476(6) . ?
C29 C28 1.379(6) . ?
C29 C30 1.397(7) . ?
C34 C41 1.493(6) . ?
C33 C35 1.482(6) . ?
C41 C46 1.360(7) . ?
C41 C42 1.383(6) . ?
C35 C40 1.381(6) . ?
C35 C36 1.381(6) . ?
C28 H28 0.9300 . ?
C28 C27 1.377(6) . ?
C46 H46 0.9300 . ?
C46 C45 1.389(7) . ?
C30 H30 0.9300 . ?
C30 C31 1.383(6) . ?
C40 H40 0.9300 . ?
C40 C39 1.350(7) . ?
C20 C21 1.372(7) . ?
C20 C25 1.394(6) . ?
C11 C12 1.388(7) . ?
C11 C10 1.394(7) . ?
C27 H27 0.9300 . ?
C27 C26 1.385(8) . ?
C26 C31 1.385(7) . ?
C26 C2 1.480(7) . ?
C42 H42 0.9300 . ?
C42 C43 1.371(7) . ?
C31 H31 0.9300 . ?
C39 H39 0.9300 . ?
C39 C38 1.366(8) . ?
C8 C13 1.404(7) . ?
C8 C9 1.372(8) . ?
C8 C1 1.482(7) . ?
C13 H13 0.9300 . ?
C13 C12 1.378(6) . ?
C12 H12 0.9300 . ?
C36 H36 0.9300 . ?
C36 C37 1.381(7) . ?
C21 H21 0.9300 . ?
C21 C22 1.387(8) . ?
C25 H25 0.9300 . ?
C25 C24 1.373(7) . ?
C45 H45 0.9300 . ?
C45 C44 1.367(7) . ?
C38 H38 0.9300 . ?
C38 C37 1.383(7) . ?
C44 H44 0.9300 . ?
C44 C43 1.383(8) . ?
C43 H43 0.9300 . ?
C14 C19 1.387(8) . ?
C14 C15 1.378(8) . ?
C24 H24 0.9300 . ?
C24 C23 1.357(7) . ?
C9 H9 0.9300 . ?
C9 C10 1.380(7) . ?
C37 H37 0.9300 . ?
C10 H10 0.9300 . ?
C2 C1 1.330(7) . ?
C2 C3 1.580(7) . ?
C1 C6 1.525(7) . ?
C23 H23 0.9300 . ?
C23 C22 1.366(8) . ?
C22 H22 0.9300 . ?
C19 H19 0.9300 . ?
C19 C18 1.358(9) . ?
C15 H15 0.9300 . ?
C15 C16 1.388(10) . ?
C7 H7A 0.9700 . ?
C7 H7B 0.9700 . ?
C7 C3 1.584(10) . ?
C7 C6 1.550(10) . ?
C3 H3 0.9800 . ?
C3 C4 1.475(12) . ?
C4 H4 0.9300 . ?
C4 C5 1.206(11) . ?
C6 H6 0.9800 . ?
C6 C5 1.362(11) . ?
C17 H17 0.9300 . ?
C17 C16 1.392(13) . ?
C17 C18 1.369(13) . ?
C5 H5 0.9300 . ?
C16 H16 0.9300 . ?
C18 H18 0.9300 . ?

loop_
_geom_torsion_atom_site_label_1
_geom_torsion_atom_site_label_2
_geom_torsion_atom_site_label_3
_geom_torsion_atom_site_label_4
_geom_torsion
_geom_torsion_site_symmetry_1
_geom_torsion_site_symmetry_2
_geom_torsion_site_symmetry_3
_geom_torsion_site_symmetry_4
_geom_torsion_publ_flag
N4 C34 C41 C46 -3.3(6) . . . . ?
N4 C34 C41 C42 178.3(4) . . . . ?
N3 C34 C41 C46 175.0(4) . . . . ?
N3 C34 C41 C42 -3.5(6) . . . . ?
N3 C33 C35 C40 6.6(6) . . . . ?
N3 C33 C35 C36 -173.2(4) . . . . ?
N2 C33 C35 C40 -175.7(4) . . . . ?
N2 C33 C35 C36 4.5(6) . . . . ?
N1 C20 C21 C22 179.8(5) . . . . ?
N1 C20 C25 C24 -178.1(5) . . . . ?
N1 C11 C12 C13 178.3(5) . . . . ?
N1 C11 C10 C9 -177.0(5) . . . . ?
N1 C14 C19 C18 -175.9(6) . . . . ?
N1 C14 C15 C16 177.5(6) . . . . ?
C29 C28 C27 C26 0.5(7) . . . . ?
C29 C30 C31 C26 -1.7(7) . . . . ?
C34 N4 C32 N2 -2.1(6) . . . . ?
C34 N4 C32 C29 179.2(4) . . . . ?
C34 N3 C33 N2 -0.8(6) . . . . ?
C34 N3 C33 C35 176.7(4) . . . . ?
C34 C41 C46 C45 -175.8(4) . . . . ?
C34 C41 C42 C43 175.7(5) . . . . ?
C32 N4 C34 N3 1.1(6) . . . . ?
C32 N4 C34 C41 179.3(4) . . . . ?
C32 N2 C33 N3 0.0(6) . . . . ?
C32 N2 C33 C35 -177.5(4) . . . . ?
C32 C29 C28 C27 -179.3(4) . . . . ?
C32 C29 C30 C31 179.9(4) . . . . ?
C33 N3 C34 N4 0.2(6) . . . . ?
C33 N3 C34 C41 -177.9(4) . . . . ?
C33 N2 C32 N4 1.6(6) . . . . ?
C33 N2 C32 C29 -179.7(4) . . . . ?
C33 C35 C40 C39 -178.4(4) . . . . ?
C33 C35 C36 C37 179.2(4) . . . . ?
C41 C46 C45 C44 -1.5(7) . . . . ?
C41 C42 C43 C44 1.7(8) . . . . ?
C35 C40 C39 C38 -1.4(8) . . . . ?
C35 C36 C37 C38 -0.3(8) . . . . ?
C28 C29 C32 N4 -171.3(4) . . . . ?
C28 C29 C32 N2 9.9(6) . . . . ?
C28 C29 C30 C31 1.6(7) . . . . ?
C28 C27 C26 C31 -0.6(8) . . . . ?
C28 C27 C26 C2 176.3(5) . . . . ?
C46 C41 C42 C43 -2.8(7) . . . . ?
C46 C45 C44 C43 0.4(8) . . . . ?
C30 C29 C32 N4 10.4(6) . . . . ?
C30 C29 C32 N2 -168.4(4) . . . . ?
C30 C29 C28 C27 -1.0(7) . . . . ?
C40 C35 C36 C37 -0.6(7) . . . . ?
C40 C39 C38 C37 0.5(8) . . . . ?
C20 N1 C11 C12 24.2(7) . . . . ?
C20 N1 C11 C10 -156.7(5) . . . . ?
C20 N1 C14 C19 63.1(7) . . . . ?
C20 N1 C14 C15 -112.8(6) . . . . ?
C20 C21 C22 C23 -1.8(9) . . . . ?
C20 C25 C24 C23 -1.9(9) . . . . ?
C11 N1 C20 C21 -131.8(5) . . . . ?
C11 N1 C20 C25 48.7(7) . . . . ?
C11 N1 C14 C19 -136.8(5) . . . . ?
C11 N1 C14 C15 47.3(8) . . . . ?
C27 C26 C31 C30 1.2(7) . . . . ?
C27 C26 C2 C1 148.6(7) . . . . ?
C27 C26 C2 C3 -42.4(9) . . . . ?
C26 C2 C1 C8 -18.7(13) . . . . ?
C26 C2 C1 C6 170.2(8) . . . . ?
C26 C2 C3 C7 -136.6(7) . . . . ?
C26 C2 C3 C4 125.6(7) . . . . ?
C42 C41 C46 C45 2.7(7) . . . . ?
C31 C26 C2 C1 -34.6(10) . . . . ?
C31 C26 C2 C3 134.4(7) . . . . ?
C39 C38 C37 C36 0.3(8) . . . . ?
C8 C13 C12 C11 0.0(8) . . . . ?
C8 C9 C10 C11 -2.7(9) . . . . ?
C8 C1 C6 C7 152.2(7) . . . . ?
C8 C1 C6 C5 -107.6(8) . . . . ?
C13 C8 C9 C10 1.8(8) . . . . ?
C13 C8 C1 C2 -33.8(10) . . . . ?
C13 C8 C1 C6 136.2(7) . . . . ?
C12 C11 C10 C9 2.1(8) . . . . ?
C36 C35 C40 C39 1.4(7) . . . . ?
C21 C20 C25 C24 2.5(8) . . . . ?
C25 C20 C21 C22 -0.7(8) . . . . ?
C25 C24 C23 C22 -0.6(10) . . . . ?
C45 C44 C43 C42 -0.5(8) . . . . ?
C14 N1 C20 C21 28.0(7) . . . . ?
C14 N1 C20 C25 -151.5(5) . . . . ?
C14 N1 C11 C12 -135.5(5) . . . . ?
C14 N1 C11 C10 43.6(7) . . . . ?
C14 C19 C18 C17 -1.3(11) . . . . ?
C14 C15 C16 C17 -2.0(11) . . . . ?
C24 C23 C22 C21 2.4(10) . . . . ?
C9 C8 C13 C12 -0.4(8) . . . . ?
C9 C8 C1 C2 151.7(7) . . . . ?
C9 C8 C1 C6 -38.3(10) . . . . ?
C10 C11 C12 C13 -0.8(8) . . . . ?
C2 C26 C31 C30 -175.7(5) . . . . ?
C2 C1 C6 C7 -35.7(9) . . . . ?
C2 C1 C6 C5 64.5(9) . . . . ?
C2 C3 C4 C5 66.7(9) . . . . ?
C1 C8 C13 C12 -175.2(5) . . . . ?
C1 C8 C9 C10 176.4(5) . . . . ?
C1 C2 C3 C7 34.8(8) . . . . ?
C1 C2 C3 C4 -63.0(8) . . . . ?
C1 C6 C5 C4 -67.1(9) . . . . ?
C19 C14 C15 C16 1.5(9) . . . . ?
C15 C14 C19 C18 0.1(9) . . . . ?
C7 C3 C4 C5 -35.5(8) . . . . ?
C7 C6 C5 C4 38.1(9) . . . . ?
C3 C2 C1 C8 171.0(7) . . . . ?
C3 C2 C1 C6 -0.2(9) . . . . ?
C3 C7 C6 C1 52.0(6) . . . . ?
C3 C7 C6 C5 -52.8(6) . . . . ?
C3 C4 C5 C6 -1.0(11) . . . . ?
C6 C7 C3 C2 -50.8(6) . . . . ?
C6 C7 C3 C4 51.6(5) . . . . ?
C16 C17 C18 C19 0.7(13) . . . . ?
C18 C17 C16 C15 0.9(13) . . . . ?

loop_
_smtbx_masks_void_nr
_smtbx_masks_void_average_x
_smtbx_masks_void_average_y
_smtbx_masks_void_average_z
_smtbx_masks_void_volume
_smtbx_masks_void_count_electrons
_smtbx_masks_void_content
1 0.000 -0.338 0.250 144.2 44.6 ?
2 0.000 -0.760 0.750 144.2 44.6 ?
3 0.181 0.144 0.323 10.0 0.8 ?
4 0.181 0.856 0.823 10.0 0.8 ?
5 0.319 0.356 0.677 10.0 0.8 ?
6 0.319 0.644 0.177 10.0 0.8 ?
7 0.500 -0.151 0.750 144.2 44.6 ?
8 0.500 -0.061 0.250 144.2 44.6 ?
9 0.681 0.356 0.823 10.0 0.8 ?
10 0.681 0.644 0.323 10.0 0.8 ?
11 0.819 0.144 0.177 10.0 0.8 ?
12 0.819 0.856 0.677 10.0 0.8 ?
